data_1533560
loop_
_publ_author_name
'Azad, A.K.'
'Mathieu, R.'
'Eriksson, S.G.'
'Ivanov, S.A.'
'Svedlindh, P.'
'Eriksen, J.'
'Rundlof, H.'

_publ_section_title
;
 Synthesis, structural and magnetic characterisation of the double
 perovskite A2 Mn Mo O6 (A = Ba, Sr)
;
_journal_name_full 'Journal of Alloys Compd.'
_journal_page_first 77
_journal_page_last 82
_journal_volume 364
_journal_year 2004
_chemical_formula_sum 'Mn Mo O6 Sr2'
_chemical_name_systematic 'Sr2 (Mn Mo O6)'
_space_group_IT_number 86
_symmetry_space_group_name_Hall '-P 4bc'
_symmetry_space_group_name_H-M 'P 42/n :2'
_cell_angle_alpha 90
_cell_angle_beta 90
_cell_angle_gamma 90
_cell_formula_units_Z 4
_cell_length_a 7.9575
_cell_length_b 7.9575
_cell_length_c 7.9583
_cell_volume 503.934
_citation_journal_id_ASTM JALCEU
_cod_data_source_file Azad_JALCEU_2004_1355.cif
_cod_data_source_block Mn1Mo1O6Sr2
_cod_original_cell_volume 503.9339
_cod_original_formula_sum 'Mn1 Mo1 O6 Sr2'
_cod_database_code 1533560

loop_
_symmetry_equiv_pos_as_xyz
x,y,z
-y,x+1/2,z+1/2
-x+1/2,-y+1/2,z
y+1/2,-x,z+1/2
-x,-y,-z
y,-x-1/2,-z-1/2
x-1/2,y-1/2,-z
-y-1/2,x,-z-1/2

loop_
_atom_site_label
_atom_site_type_symbol
_atom_site_fract_x
_atom_site_fract_y
_atom_site_fract_z
_atom_site_occupancy
_atom_site_U_iso_or_equiv
Sr2 Sr+2 0.25 0.25 0.75 1 0.0
Mo1 Mo+6 0 0 0.5 1 0.0
Sr3 Sr+2 0.75 0.25 0.2638 1 0.0
O2 O-2 0.2386 0.0296 0.5153 1 0.0
O3 O-2 0.0104 0.0237 0.2592 1 0.0
O1 O-2 0.2659 -0.0361 -0.0111 1 0.0
Mn1 Mn+2 0 0 0 1 0.0
Sr1 Sr+2 0.25 0.25 0.25 1 0.0
